data_4033126
loop_
_publ_author_name
'Wang, Zhi-Peng'
'Li, Zi-Rui'
'Wu, Qi'
'Peng, Xiao-Jiao'
'Shao, Pan-Lin'
'He, Yun'

_publ_section_title
;
 Enantioselective Synthesis of Alkylthioetherpyrrolidine Derivatives via
 [3+2] Cycloaddition of \a-Thioacrylates with Isocyanoacetates.
;
_journal_issue 23
_journal_name_full 'The Journal of organic chemistry'
_journal_page_first 12869
_journal_page_last 12876
_journal_paper_doi 10.1021/acs.joc.7b02266
_journal_volume 82
_journal_year 2017
_chemical_absolute_configuration unk
_chemical_formula_moiety 'C18 H24 N2 O8 S2'
_chemical_formula_sum 'C18 H24 N2 O8 S2'
_chemical_formula_weight 460.51
_chemical_name_systematic
;
 ? 
;
_space_group_crystal_system monoclinic
_space_group_IT_number 4
_space_group_name_Hall 'P 2yb'
_space_group_name_H-M_alt 'P 1 21 1'
_symmetry_space_group_name_Hall 'P 2yb'
_symmetry_space_group_name_H-M 'P 1 21 1'
_atom_sites_solution_hydrogens geom
_atom_sites_solution_primary direct
_audit_creation_date 2016-09-30
_audit_creation_method
;
Olex2 1.2
(compiled 2016.09.09 svn.r3337 for OlexSys, GUI svn.r5227)
;
_cell_angle_alpha 90
_cell_angle_beta 89.670(4)
_cell_angle_gamma 90
_cell_formula_units_Z 2
_cell_length_a 9.4609(5)
_cell_length_b 9.5520(4)
_cell_length_c 12.1087(5)
_cell_measurement_reflns_used 3233
_cell_measurement_temperature 293(2)
_cell_measurement_theta_max 27.7770
_cell_measurement_theta_min 3.4490
_cell_volume 1094.25(9)
_computing_cell_refinement
;
CrysAlisPro, Agilent Technologies,
Version 1.171.37.35 (release 13-08-2014 CrysAlis171 .NET)
(compiled Aug 13 2014,18:06:01)
;
_computing_data_collection
;
CrysAlisPro, Agilent Technologies,
Version 1.171.37.35 (release 13-08-2014 CrysAlis171 .NET)
(compiled Aug 13 2014,18:06:01)
;
_computing_data_reduction
;
CrysAlisPro, Agilent Technologies,
Version 1.171.37.35 (release 13-08-2014 CrysAlis171 .NET)
(compiled Aug 13 2014,18:06:01)
;
_computing_molecular_graphics 'Olex2 (Dolomanov et al., 2009)'
_computing_publication_material 'Olex2 (Dolomanov et al., 2009)'
_computing_structure_refinement 'ShelXL (Sheldrick, 2015)'
_computing_structure_solution 'ShelXS (Sheldrick, 2008)'
_diffrn_ambient_temperature 293.15
_diffrn_detector 'CCD plate'
_diffrn_detector_area_resol_mean 16.0874
_diffrn_detector_type Eos
_diffrn_measured_fraction_theta_full 0.998
_diffrn_measured_fraction_theta_max 0.997
_diffrn_measurement_details
;
#__ type_ start__ end____ width___ exp.time_
  1 omega  -33.00   54.00   1.0000    1.0000
omega____ theta____ kappa____ phi______ frames
    -      -15.1231   38.0000  150.0000 87

#__ type_ start__ end____ width___ exp.time_
  2 omega   39.00   64.00   1.0000    1.0000
omega____ theta____ kappa____ phi______ frames
    -       16.8419  178.0000    0.0000 25

#__ type_ start__ end____ width___ exp.time_
  3 omega  -25.00    3.00   1.0000    1.0000
omega____ theta____ kappa____ phi______ frames
    -      -14.8106  -86.0000   -3.0000 28

#__ type_ start__ end____ width___ exp.time_
  4 omega  -21.00   21.00   1.0000    1.0000
omega____ theta____ kappa____ phi______ frames
    -      -14.8106  -99.0000 -180.0000 42

#__ type_ start__ end____ width___ exp.time_
  5 omega  -70.00  -23.00   1.0000    1.0000
omega____ theta____ kappa____ phi______ frames
    -      -14.8106  -38.0000   30.0000 47

#__ type_ start__ end____ width___ exp.time_
  6 omega  -69.00   14.00   1.0000    1.0000
omega____ theta____ kappa____ phi______ frames
    -      -14.8106  -19.0000  -60.0000 83

#__ type_ start__ end____ width___ exp.time_
  7 omega  -79.00   -2.00   1.0000    1.0000
omega____ theta____ kappa____ phi______ frames
    -      -14.8106  -57.0000  -90.0000 77
;
_diffrn_measurement_device 'four-circle diffractometer'
_diffrn_measurement_device_type 'Xcalibur, Eos'
_diffrn_measurement_method '\w scans'
_diffrn_orient_matrix_UB_11 0.0649067000
_diffrn_orient_matrix_UB_12 0.0372363000
_diffrn_orient_matrix_UB_13 0.0002874000
_diffrn_orient_matrix_UB_21 -0.0322139000
_diffrn_orient_matrix_UB_22 0.0541573000
_diffrn_orient_matrix_UB_23 0.0312707000
_diffrn_orient_matrix_UB_31 0.0195014000
_diffrn_orient_matrix_UB_32 -0.0344874000
_diffrn_orient_matrix_UB_33 0.0495036000
_diffrn_radiation_monochromator graphite
_diffrn_radiation_probe x-ray
_diffrn_radiation_type MoK\a
_diffrn_radiation_wavelength 0.71073
_diffrn_reflns_av_R_equivalents 0.0213
_diffrn_reflns_av_unetI/netI 0.0399
_diffrn_reflns_Laue_measured_fraction_full 0.998
_diffrn_reflns_Laue_measured_fraction_max 0.997
_diffrn_reflns_limit_h_max 10
_diffrn_reflns_limit_h_min -11
_diffrn_reflns_limit_k_max 11
_diffrn_reflns_limit_k_min -11
_diffrn_reflns_limit_l_max 15
_diffrn_reflns_limit_l_min -15
_diffrn_reflns_number 8978
_diffrn_reflns_point_group_measured_fraction_full 0.998
_diffrn_reflns_point_group_measured_fraction_max 0.997
_diffrn_reflns_theta_full 25.242
_diffrn_reflns_theta_max 26.366
_diffrn_reflns_theta_min 3.031
_diffrn_source 'Enhance (Mo) X-ray Source'
_exptl_absorpt_coefficient_mu 0.290
_exptl_absorpt_correction_T_max 1.00000
_exptl_absorpt_correction_T_min 0.62417
_exptl_absorpt_correction_type multi-scan
_exptl_absorpt_process_details
;
CrysAlisPro, Agilent Technologies,
Version 1.171.37.35 (release 13-08-2014 CrysAlis171 .NET)
(compiled Aug 13 2014,18:06:01)
Empirical absorption correction using spherical harmonics,
 implemented in SCALE3 ABSPACK scaling algorithm.
;
_exptl_crystal_density_diffrn 1.398
_exptl_crystal_density_method 'not measured'
_exptl_crystal_description
;
;
_exptl_crystal_F_000 484
_exptl_crystal_size_max 0.4
_exptl_crystal_size_mid 0.35
_exptl_crystal_size_min 0.3
_refine_diff_density_max 0.458
_refine_diff_density_min -0.254
_refine_diff_density_rms 0.044
_refine_ls_abs_structure_details
;
 Flack x determined using 1625 quotients [(I+)-(I-)]/[(I+)+(I-)]
 (Parsons, Flack and Wagner, Acta Cryst. B69 (2013) 249-259).
;
_refine_ls_abs_structure_Flack 0.01(3)
_refine_ls_extinction_method none
_refine_ls_goodness_of_fit_ref 1.037
_refine_ls_hydrogen_treatment constr
_refine_ls_matrix_type full
_refine_ls_number_parameters 276
_refine_ls_number_reflns 4473
_refine_ls_number_restraints 1
_refine_ls_restrained_S_all 1.037
_refine_ls_R_factor_all 0.0513
_refine_ls_R_factor_gt 0.0438
_refine_ls_shift/su_max 0.000
_refine_ls_shift/su_mean 0.000
_refine_ls_structure_factor_coef Fsqd
_refine_ls_weighting_details 'w=1/[\s^2^(Fo^2^)+(0.0503P)^2^+0.2977P] where P=(Fo^2^+2Fc^2^)/3'
_refine_ls_weighting_scheme calc
_refine_ls_wR_factor_gt 0.1019
_refine_ls_wR_factor_ref 0.1090
_reflns_Friedel_coverage 0.881
_reflns_Friedel_fraction_full 0.998
_reflns_Friedel_fraction_max 0.996
_reflns_number_gt 3987
_reflns_number_total 4473
_reflns_threshold_expression 'I > 2\s(I)'
_cod_data_source_file jo7b02266_si_002.cif
_cod_data_source_block 1
_cod_depositor_comments 'Adding full bibliography for 4033126--4033127.cif.'
_cod_database_code 4033126
_chemical_oxdiff_formula c18h24n2o8s2
_shelx_space_group_comment
;
The symmetry employed for this shelxl refinement is uniquely defined
by the following loop, which should always be used as a source of
symmetry information in preference to the above space-group names.
They are only intended as comments.
;
_shelx_estimated_absorpt_t_max 0.918
_shelx_estimated_absorpt_t_min 0.893
_reflns_odcompleteness_completeness 99.71
_reflns_odcompleteness_iscentric 1
_reflns_odcompleteness_theta 26.32
_olex2_refinement_description
;
1. Fixed Uiso
 At 1.2 times of:
  All C(H) groups, All C(H,H) groups
 At 1.5 times of:
  All C(H,H,H) groups
2.a Ternary CH refined with riding coordinates:
 C1(H1)
2.b Secondary CH2 refined with riding coordinates:
 C2(H2A,H2B), C4(H4A,H4B)
2.c Aromatic/amide H refined with riding coordinates:
 C10(H10), C11(H11), C13(H13), C14(H14)
2.d Idealised Me refined as rotating group:
 C6(H6A,H6B,H6C), C8(H8A,H8B,H8C), C16(H16A,H16B,H16C), C17(H17A,H17B,H17C),
 C18(H18A,H18B,H18C)
;
_shelx_shelxl_version_number 2014/7
_olex2_submission_special_instructions 'No special instructions were received'

loop_
_space_group_symop_operation_xyz
'x, y, z'
'-x, y+1/2, -z'

loop_
_atom_site_label
_atom_site_type_symbol
_atom_site_fract_x
_atom_site_fract_y
_atom_site_fract_z
_atom_site_U_iso_or_equiv
_atom_site_adp_type
_atom_site_occupancy
_atom_site_site_symmetry_order
_atom_site_calc_flag
_atom_site_refinement_flags_posn
S1 S 0.39050(10) 0.82155(10) 0.87785(8) 0.0387(2) Uani 1 1 d .
S2 S 0.80593(11) 0.79303(10) 0.76425(9) 0.0427(3) Uani 1 1 d .
O1 O 0.3706(5) 0.4776(6) 0.6391(3) 0.0956(15) Uani 1 1 d .
O2 O 0.3369(4) 0.4525(4) 0.8192(3) 0.0591(9) Uani 1 1 d .
O3 O 0.9050(4) 0.4456(4) 0.8685(3) 0.0618(9) Uani 1 1 d .
O4 O 0.9123(4) 0.6330(4) 0.9787(3) 0.0715(11) Uani 1 1 d .
O5 O 0.3909(3) 0.8610(3) 0.9921(2) 0.0491(8) Uani 1 1 d .
O6 O 0.2627(3) 0.7832(4) 0.8243(3) 0.0579(8) Uani 1 1 d .
O7 O 0.6519(7) 1.2797(7) 0.5184(4) 0.130(2) Uani 1 1 d .
O8 O 0.8202(6) 1.2706(5) 0.6354(4) 0.0985(16) Uani 1 1 d .
N1 N 0.4980(3) 0.6886(3) 0.8663(3) 0.0351(7) Uani 1 1 d .
N2 N 0.7040(7) 1.2374(5) 0.6034(4) 0.0745(15) Uani 1 1 d .
C1 C 0.5087(5) 0.6138(4) 0.7594(3) 0.0395(9) Uani 1 1 d .
H1 H 0.5150 0.6829 0.6998 0.047 Uiso 1 1 calc R
C2 C 0.6510(4) 0.5380(4) 0.7685(4) 0.0412(10) Uani 1 1 d .
H2A H 0.6924 0.5230 0.6960 0.049 Uiso 1 1 calc R
H2B H 0.6396 0.4482 0.8049 0.049 Uiso 1 1 calc R
C3 C 0.7436(4) 0.6364(4) 0.8377(3) 0.0344(8) Uani 1 1 d .
C4 C 0.6361(4) 0.6936(4) 0.9229(3) 0.0340(8) Uani 1 1 d .
H4A H 0.6347 0.6359 0.9888 0.041 Uiso 1 1 calc R
H4B H 0.6596 0.7889 0.9436 0.041 Uiso 1 1 calc R
C5 C 0.3954(5) 0.5087(5) 0.7312(4) 0.0502(11) Uani 1 1 d .
C6 C 0.2366(6) 0.3382(6) 0.7938(5) 0.0711(15) Uani 1 1 d .
H6A H 0.1951 0.3040 0.8611 0.107 Uiso 1 1 calc GR
H6B H 0.2859 0.2634 0.7573 0.107 Uiso 1 1 calc GR
H6C H 0.1635 0.3731 0.7465 0.107 Uiso 1 1 calc GR
C7 C 0.8628(5) 0.5584(5) 0.8940(4) 0.0440(10) Uani 1 1 d .
C8 C 1.0281(7) 0.5702(9) 1.0405(6) 0.113(3) Uani 1 1 d .
H8A H 1.0616 0.6356 1.0945 0.170 Uiso 1 1 calc GR
H8B H 1.1037 0.5466 0.9906 0.170 Uiso 1 1 calc GR
H8C H 0.9951 0.4870 1.0769 0.170 Uiso 1 1 calc GR
C9 C 0.4699(4) 0.9594(4) 0.8008(3) 0.0362(9) Uani 1 1 d .
C10 C 0.4430(5) 0.9663(5) 0.6882(3) 0.0480(11) Uani 1 1 d .
H10 H 0.3752 0.9083 0.6569 0.058 Uiso 1 1 calc R
C11 C 0.5170(6) 1.0590(5) 0.6236(4) 0.0578(13) Uani 1 1 d .
H11 H 0.4997 1.0655 0.5482 0.069 Uiso 1 1 calc R
C12 C 0.6176(6) 1.1425(5) 0.6728(4) 0.0502(11) Uani 1 1 d .
C13 C 0.6442(5) 1.1405(4) 0.7852(4) 0.0448(10) Uani 1 1 d .
H13 H 0.7115 1.1992 0.8163 0.054 Uiso 1 1 calc R
C14 C 0.5666(4) 1.0476(4) 0.8496(3) 0.0367(9) Uani 1 1 d .
H14 H 0.5798 1.0449 0.9256 0.044 Uiso 1 1 calc R
C15 C 0.9054(5) 0.7477(5) 0.6369(4) 0.0494(11) Uani 1 1 d .
C16 C 0.9854(7) 0.8870(6) 0.6159(6) 0.083(2) Uani 1 1 d .
H16A H 0.9188 0.9626 0.6122 0.125 Uiso 1 1 calc GR
H16B H 1.0366 0.8809 0.5474 0.125 Uiso 1 1 calc GR
H16C H 1.0504 0.9036 0.6751 0.125 Uiso 1 1 calc GR
C17 C 1.0104(5) 0.6302(5) 0.6534(4) 0.0556(12) Uani 1 1 d .
H17A H 1.0638 0.6473 0.7192 0.083 Uiso 1 1 calc GR
H17B H 1.0733 0.6258 0.5910 0.083 Uiso 1 1 calc GR
H17C H 0.9606 0.5431 0.6605 0.083 Uiso 1 1 calc GR
C18 C 0.8060(7) 0.7152(8) 0.5412(4) 0.084(2) Uani 1 1 d .
H18A H 0.7608 0.6267 0.5539 0.125 Uiso 1 1 calc GR
H18B H 0.8592 0.7112 0.4735 0.125 Uiso 1 1 calc GR
H18C H 0.7357 0.7873 0.5361 0.125 Uiso 1 1 calc GR

loop_
_atom_site_aniso_label
_atom_site_aniso_U_11
_atom_site_aniso_U_22
_atom_site_aniso_U_33
_atom_site_aniso_U_23
_atom_site_aniso_U_13
_atom_site_aniso_U_12
S1 0.0354(5) 0.0383(5) 0.0423(5) -0.0033(4) 0.0049(4) 0.0032(4)
S2 0.0456(6) 0.0351(5) 0.0473(6) 0.0019(5) 0.0140(4) 0.0009(5)
O1 0.111(4) 0.120(4) 0.056(2) -0.027(3) 0.001(2) -0.048(3)
O2 0.057(2) 0.054(2) 0.067(2) 0.0047(17) -0.0051(17) -0.0102(16)
O3 0.068(2) 0.049(2) 0.068(2) 0.0047(17) 0.0038(18) 0.0242(17)
O4 0.062(2) 0.082(3) 0.071(2) -0.020(2) -0.0284(18) 0.028(2)
O5 0.0569(19) 0.0442(17) 0.0460(17) -0.0048(13) 0.0176(14) 0.0029(14)
O6 0.0347(15) 0.0579(19) 0.081(2) -0.0054(18) -0.0051(15) 0.0028(15)
O7 0.178(5) 0.126(5) 0.084(3) 0.068(4) 0.023(3) 0.004(4)
O8 0.124(4) 0.078(3) 0.093(3) 0.002(3) 0.047(3) -0.028(3)
N1 0.0347(17) 0.0318(16) 0.0388(17) -0.0038(14) 0.0022(14) -0.0003(14)
N2 0.116(5) 0.047(2) 0.060(3) 0.008(2) 0.039(3) 0.009(3)
C1 0.046(2) 0.031(2) 0.042(2) -0.0065(17) -0.0019(18) -0.0003(18)
C2 0.048(2) 0.032(2) 0.043(2) -0.0021(18) 0.0063(19) 0.0028(19)
C3 0.038(2) 0.0309(19) 0.0345(19) 0.0008(16) 0.0039(16) 0.0019(16)
C4 0.037(2) 0.0323(19) 0.0324(19) 0.0010(16) 0.0044(16) 0.0003(16)
C5 0.052(3) 0.050(3) 0.048(3) -0.006(2) 0.003(2) 0.001(2)
C6 0.058(3) 0.055(3) 0.101(4) 0.017(3) -0.001(3) -0.016(3)
C7 0.039(2) 0.044(2) 0.049(2) 0.007(2) 0.0075(19) 0.0073(19)
C8 0.080(5) 0.151(8) 0.110(5) -0.024(5) -0.050(4) 0.047(5)
C9 0.041(2) 0.033(2) 0.035(2) -0.0014(17) 0.0001(17) 0.0095(17)
C10 0.058(3) 0.045(2) 0.041(2) -0.004(2) -0.008(2) 0.012(2)
C11 0.084(4) 0.054(3) 0.036(2) 0.005(2) 0.002(2) 0.020(3)
C12 0.076(3) 0.033(2) 0.041(2) 0.0047(19) 0.017(2) 0.012(2)
C13 0.053(3) 0.032(2) 0.049(2) 0.0001(19) 0.007(2) 0.0063(19)
C14 0.044(2) 0.033(2) 0.033(2) -0.0030(16) 0.0038(17) 0.0049(17)
C15 0.051(3) 0.056(3) 0.041(2) 0.006(2) 0.017(2) 0.005(2)
C16 0.094(5) 0.061(3) 0.095(5) 0.020(3) 0.050(4) 0.000(3)
C17 0.053(3) 0.058(3) 0.055(3) -0.004(2) 0.015(2) 0.005(2)
C18 0.083(4) 0.129(6) 0.039(3) 0.007(3) 0.000(3) 0.015(4)

loop_
_atom_type_symbol
_atom_type_description
_atom_type_scat_dispersion_real
_atom_type_scat_dispersion_imag
_atom_type_scat_source
C C 0.0033 0.0016 'International Tables Vol C Tables 4.2.6.8 and 6.1.1.4'
H H 0.0000 0.0000 'International Tables Vol C Tables 4.2.6.8 and 6.1.1.4'
N N 0.0061 0.0033 'International Tables Vol C Tables 4.2.6.8 and 6.1.1.4'
O O 0.0106 0.0060 'International Tables Vol C Tables 4.2.6.8 and 6.1.1.4'
S S 0.1246 0.1234 'International Tables Vol C Tables 4.2.6.8 and 6.1.1.4'

loop_
_geom_angle_atom_site_label_1
_geom_angle_atom_site_label_2
_geom_angle_atom_site_label_3
_geom_angle
O5 S1 N1 106.37(18)
O5 S1 C9 107.95(19)
O6 S1 O5 120.9(2)
O6 S1 N1 106.94(19)
O6 S1 C9 108.0(2)
N1 S1 C9 105.66(17)
C3 S2 C15 111.9(2)
C5 O2 C6 113.6(4)
C7 O4 C8 116.2(5)
C1 N1 S1 119.3(3)
C4 N1 S1 119.1(3)
C4 N1 C1 111.3(3)
O7 N2 C12 117.4(6)
O8 N2 O7 123.9(6)
O8 N2 C12 118.6(5)
N1 C1 H1 108.8
N1 C1 C2 102.8(3)
N1 C1 C5 118.3(4)
C2 C1 H1 108.8
C5 C1 H1 108.8
C5 C1 C2 109.1(3)
C1 C2 H2A 110.8
C1 C2 H2B 110.8
C1 C2 C3 104.7(3)
H2A C2 H2B 108.9
C3 C2 H2A 110.8
C3 C2 H2B 110.8
C2 C3 S2 114.6(3)
C2 C3 C4 101.8(3)
C4 C3 S2 104.1(3)
C7 C3 S2 112.4(3)
C7 C3 C2 111.9(3)
C7 C3 C4 111.2(3)
N1 C4 C3 105.0(3)
N1 C4 H4A 110.7
N1 C4 H4B 110.7
C3 C4 H4A 110.7
C3 C4 H4B 110.7
H4A C4 H4B 108.8
O1 C5 O2 125.4(5)
O1 C5 C1 121.9(5)
O2 C5 C1 112.6(4)
O2 C6 H6A 109.5
O2 C6 H6B 109.5
O2 C6 H6C 109.5
H6A C6 H6B 109.5
H6A C6 H6C 109.5
H6B C6 H6C 109.5
O3 C7 O4 124.3(4)
O3 C7 C3 125.3(4)
O4 C7 C3 110.4(4)
O4 C8 H8A 109.5
O4 C8 H8B 109.5
O4 C8 H8C 109.5
H8A C8 H8B 109.5
H8A C8 H8C 109.5
H8B C8 H8C 109.5
C10 C9 S1 118.1(3)
C14 C9 S1 120.5(3)
C14 C9 C10 121.1(4)
C9 C10 H10 120.2
C11 C10 C9 119.7(5)
C11 C10 H10 120.2
C10 C11 H11 120.7
C10 C11 C12 118.5(4)
C12 C11 H11 120.7
C11 C12 N2 119.2(5)
C11 C12 C13 123.1(4)
C13 C12 N2 117.6(5)
C12 C13 H13 121.2
C12 C13 C14 117.5(4)
C14 C13 H13 121.2
C9 C14 C13 120.0(4)
C9 C14 H14 120.0
C13 C14 H14 120.0
C16 C15 S2 100.4(3)
C17 C15 S2 113.2(3)
C17 C15 C16 109.7(4)
C17 C15 C18 110.9(5)
C18 C15 S2 111.5(4)
C18 C15 C16 110.6(5)
C15 C16 H16A 109.5
C15 C16 H16B 109.5
C15 C16 H16C 109.5
H16A C16 H16B 109.5
H16A C16 H16C 109.5
H16B C16 H16C 109.5
C15 C17 H17A 109.5
C15 C17 H17B 109.5
C15 C17 H17C 109.5
H17A C17 H17B 109.5
H17A C17 H17C 109.5
H17B C17 H17C 109.5
C15 C18 H18A 109.5
C15 C18 H18B 109.5
C15 C18 H18C 109.5
H18A C18 H18B 109.5
H18A C18 H18C 109.5
H18B C18 H18C 109.5

loop_
_geom_bond_atom_site_label_1
_geom_bond_atom_site_label_2
_geom_bond_distance
S1 O5 1.434(3)
S1 O6 1.423(3)
S1 N1 1.632(3)
S1 C9 1.777(4)
S2 C3 1.836(4)
S2 C15 1.853(5)
O1 C5 1.179(6)
O2 C5 1.313(6)
O2 C6 1.480(6)
O3 C7 1.189(5)
O4 C7 1.336(6)
O4 C8 1.460(7)
O7 N2 1.213(6)
O8 N2 1.210(7)
N1 C1 1.482(5)
N1 C4 1.480(5)
N2 C12 1.480(7)
C1 H1 0.9800
C1 C2 1.532(6)
C1 C5 1.509(6)
C2 H2A 0.9700
C2 H2B 0.9700
C2 C3 1.537(6)
C3 C4 1.545(5)
C3 C7 1.517(6)
C4 H4A 0.9700
C4 H4B 0.9700
C6 H6A 0.9600
C6 H6B 0.9600
C6 H6C 0.9600
C8 H8A 0.9600
C8 H8B 0.9600
C8 H8C 0.9600
C9 C10 1.390(5)
C9 C14 1.380(6)
C10 H10 0.9300
C10 C11 1.372(7)
C11 H11 0.9300
C11 C12 1.380(7)
C12 C13 1.385(6)
C13 H13 0.9300
C13 C14 1.388(6)
C14 H14 0.9300
C15 C16 1.551(7)
C15 C17 1.513(7)
C15 C18 1.528(7)
C16 H16A 0.9600
C16 H16B 0.9600
C16 H16C 0.9600
C17 H17A 0.9600
C17 H17B 0.9600
C17 H17C 0.9600
C18 H18A 0.9600
C18 H18B 0.9600
C18 H18C 0.9600

loop_
_geom_torsion_atom_site_label_1
_geom_torsion_atom_site_label_2
_geom_torsion_atom_site_label_3
_geom_torsion_atom_site_label_4
_geom_torsion
S1 N1 C1 C2 160.2(3)
S1 N1 C1 C5 -79.6(4)
S1 N1 C4 C3 -136.7(3)
S1 C9 C10 C11 -171.2(3)
S1 C9 C14 C13 170.0(3)
S2 C3 C4 N1 91.3(3)
S2 C3 C7 O3 -112.3(5)
S2 C3 C7 O4 69.1(4)
O5 S1 N1 C1 173.5(3)
O5 S1 N1 C4 -44.3(3)
O5 S1 C9 C10 -160.3(3)
O5 S1 C9 C14 26.2(4)
O6 S1 N1 C1 42.9(3)
O6 S1 N1 C4 -174.8(3)
O6 S1 C9 C10 -28.0(4)
O6 S1 C9 C14 158.6(3)
O7 N2 C12 C11 27.9(7)
O7 N2 C12 C13 -153.1(5)
O8 N2 C12 C11 -153.6(5)
O8 N2 C12 C13 25.3(7)
N1 S1 C9 C10 86.2(4)
N1 S1 C9 C14 -87.3(3)
N1 C1 C2 C3 -33.0(4)
N1 C1 C5 O1 156.3(5)
N1 C1 C5 O2 -27.6(6)
N2 C12 C13 C14 -177.7(4)
C1 N1 C4 C3 8.3(4)
C1 C2 C3 S2 -73.8(4)
C1 C2 C3 C4 38.0(4)
C1 C2 C3 C7 156.8(3)
C2 C1 C5 O1 -86.8(6)
C2 C1 C5 O2 89.2(5)
C2 C3 C4 N1 -28.2(4)
C2 C3 C7 O3 18.4(6)
C2 C3 C7 O4 -160.2(4)
C3 S2 C15 C16 -161.6(3)
C3 S2 C15 C17 -44.7(4)
C3 S2 C15 C18 81.2(4)
C4 N1 C1 C2 15.2(4)
C4 N1 C1 C5 135.5(4)
C4 C3 C7 O3 131.5(5)
C4 C3 C7 O4 -47.1(5)
C5 C1 C2 C3 -159.3(3)
C6 O2 C5 O1 2.2(8)
C6 O2 C5 C1 -173.7(4)
C7 C3 C4 N1 -147.5(3)
C8 O4 C7 O3 1.5(8)
C8 O4 C7 C3 -179.9(5)
C9 S1 N1 C1 -71.9(3)
C9 S1 N1 C4 70.3(3)
C9 C10 C11 C12 0.6(7)
C10 C9 C14 C13 -3.3(6)
C10 C11 C12 N2 176.6(4)
C10 C11 C12 C13 -2.3(7)
C11 C12 C13 C14 1.2(7)
C12 C13 C14 C9 1.6(6)
C14 C9 C10 C11 2.2(6)
C15 S2 C3 C2 -56.7(4)
C15 S2 C3 C4 -167.0(3)
C15 S2 C3 C7 72.5(3)
